data_1510584
loop_
_publ_author_name
'Saltykov, V.'
'Nuss, J.'
'Konuma, M.'
'Jansen, M.'

_publ_section_title
;
 Investigation of the quasi binary system Ba Au - Ba Pt
;
_journal_name_full 'Zeitschrift fuer Anorganische und Allgemeine Chemie'
_journal_page_first 70
_journal_page_last 75
_journal_volume 635
_journal_year 2009
_chemical_formula_sum 'Au Ba'
_chemical_name_systematic 'Ba Au'
_space_group_IT_number 62
_symmetry_space_group_name_Hall '-P 2ac 2n'
_symmetry_space_group_name_H-M 'P n m a'
_cell_angle_alpha 90
_cell_angle_beta 90
_cell_angle_gamma 90
_cell_formula_units_Z 4
_cell_length_a 8.331
_cell_length_b 4.9309
_cell_length_c 6.3928
_cell_volume 262.612
_citation_journal_id_ASTM ZAACAB
_cod_data_source_file gold_69.cif
_cod_data_source_block Au1Ba1
_cod_original_cell_volume 262.6119
_cod_original_formula_sum 'Au1 Ba1'
_cod_database_code 1510584

loop_
_symmetry_equiv_pos_as_xyz
x,y,z
-x+1/2,-y,z+1/2
x+1/2,-y+1/2,-z+1/2
-x,y+1/2,-z
-x,-y,-z
x-1/2,y,-z-1/2
-x-1/2,y-1/2,z-1/2
x,-y-1/2,z

loop_
_atom_site_label
_atom_site_type_symbol
_atom_site_fract_x
_atom_site_fract_y
_atom_site_fract_z
_atom_site_occupancy
_atom_site_U_iso_or_equiv
Ba1 Ba+2 0.18376 0.25 0.63762 1 0.0
Au1 Au-1 0.03735 0.25 0.13383 1 0.0
